data_2019476
loop_
_publ_author_name
'Krause, Jeanette A.'
'Zhao, Daoli'
'Chatterjee, Sayandev'
'Falcon, Roland'
'Stoltz, Kristen'
'Warren, John C.'
'Wiswell, Sara E.'
'Connick, William B.'
'Collins, Sibrina N.'

_publ_section_title
;
 In-house and synchrotron X-ray diffraction studies of
 2-phenyl-1,10-phenanthroline, protonated salts, complexes with gold(III)
 and copper(II), and an orthometallation product with palladium(II)
;
_journal_coeditor_code GZ3246
_journal_issue 3
_journal_name_full 'Acta Crystallographica Section C'
_journal_page_first 260
_journal_page_last 266
_journal_paper_doi 10.1107/S2053229614001843
_journal_volume 70
_journal_year 2014
_chemical_formula_iupac '[Au Cl3 (C18 H12 N2)]'
_chemical_formula_moiety 'C18 H12 Au Cl3 N2'
_chemical_formula_sum 'C18 H12 Au Cl3 N2'
_chemical_formula_weight 559.61
_chemical_name_systematic
;
Trichlorido(2-phenyl-1,10-phenanthroline-\k<i>N</i>^10^)gold(III)
;
_space_group_IT_number 14
_symmetry_cell_setting monoclinic
_symmetry_space_group_name_Hall '-P 2ybc'
_symmetry_space_group_name_H-M 'P 1 21/c 1'
_atom_sites_solution_hydrogens geom
_atom_sites_solution_primary direct
_atom_sites_solution_secondary difmap
_audit_creation_method SHELXL-97
_cell_angle_alpha 90.00
_cell_angle_beta 102.7270(10)
_cell_angle_gamma 90.00
_cell_formula_units_Z 4
_cell_length_a 7.14970(10)
_cell_length_b 18.4625(3)
_cell_length_c 13.0648(2)
_cell_measurement_reflns_used 8557
_cell_measurement_temperature 150(2)
_cell_measurement_theta_max 67.72
_cell_measurement_theta_min 4.22
_cell_volume 1682.20(4)
_computing_cell_refinement 'SAINT (Bruker, 2005)'
_computing_data_collection 'SMART (Bruker, 2003)'
_computing_data_reduction 'SAINT (Bruker, 2005)'
_computing_molecular_graphics 'SHELXTL (Sheldrick, 2008<i>b</i>)'
_computing_publication_material 'SHELXTL (Sheldrick, 2008<i>b</i>)'
_computing_structure_refinement 'SHELXTL (Sheldrick, 2008<i>b</i>)'
_computing_structure_solution 'SHELXTL (Sheldrick, 2008<i>b</i>)'
_diffrn_ambient_temperature 150(2)
_diffrn_measured_fraction_theta_full 0.963
_diffrn_measured_fraction_theta_max 0.963
_diffrn_measurement_device_type 'Bruker SMART6000 CCD'
_diffrn_measurement_method '\w scans'
_diffrn_radiation_monochromator graphite
_diffrn_radiation_source 'fine-focus sealed tube'
_diffrn_radiation_type CuK\a
_diffrn_radiation_wavelength 1.54178
_diffrn_reflns_av_R_equivalents 0.0438
_diffrn_reflns_av_sigmaI/netI 0.0280
_diffrn_reflns_limit_h_max 8
_diffrn_reflns_limit_h_min -7
_diffrn_reflns_limit_k_max 21
_diffrn_reflns_limit_k_min -21
_diffrn_reflns_limit_l_max 15
_diffrn_reflns_limit_l_min -15
_diffrn_reflns_number 14259
_diffrn_reflns_theta_full 67.88
_diffrn_reflns_theta_max 67.88
_diffrn_reflns_theta_min 4.22
_diffrn_standards_decay_% 0
_exptl_absorpt_coefficient_mu 20.828
_exptl_absorpt_correction_T_max 0.8188
_exptl_absorpt_correction_T_min 0.2558
_exptl_absorpt_correction_type multi-scan
_exptl_absorpt_process_details '(SADABS; Sheldrick, 2008<i>a</i>)'
_exptl_crystal_colour golden-yellow
_exptl_crystal_density_diffrn 2.210
_exptl_crystal_density_method 'not measured'
_exptl_crystal_description plate
_exptl_crystal_F_000 1056
_exptl_crystal_size_max 0.09
_exptl_crystal_size_mid 0.05
_exptl_crystal_size_min 0.01
_refine_diff_density_max 1.156
_refine_diff_density_min -0.627
_refine_ls_extinction_method none
_refine_ls_goodness_of_fit_ref 1.034
_refine_ls_hydrogen_treatment constr
_refine_ls_matrix_type full
_refine_ls_number_parameters 217
_refine_ls_number_reflns 2949
_refine_ls_number_restraints 0
_refine_ls_restrained_S_all 1.034
_refine_ls_R_factor_all 0.0261
_refine_ls_R_factor_gt 0.0227
_refine_ls_shift/su_max 0.001
_refine_ls_shift/su_mean 0.000
_refine_ls_structure_factor_coef Fsqd
_refine_ls_weighting_details 'calc w=1/[\s^2^(Fo^2^)+(0.0363P)^2^+1.2779P] where P=(Fo^2^+2Fc^2^)/3'
_refine_ls_weighting_scheme calc
_refine_ls_wR_factor_gt 0.0593
_refine_ls_wR_factor_ref 0.0611
_reflns_number_gt 2672
_reflns_number_total 2949
_reflns_threshold_expression I>2\s(I)
_cod_data_source_file gz3246sup1.cif
_cod_data_source_block VI
_cod_original_sg_symbol_H-M 'P 21/c'
_cod_database_code 2019476
_cod_database_fobs_code 2019476

loop_
_symmetry_equiv_pos_as_xyz
'x, y, z'
'-x, y+1/2, -z+1/2'
'-x, -y, -z'
'x, -y-1/2, z-1/2'

loop_
_atom_site_type_symbol
_atom_site_label
_atom_site_fract_x
_atom_site_fract_y
_atom_site_fract_z
_atom_site_U_iso_or_equiv
_atom_site_adp_type
_atom_site_calc_flag
_atom_site_refinement_flags
_atom_site_occupancy
_atom_site_symmetry_multiplicity
Au Au1 0.61946(2) 0.255111(7) 0.142802(12) 0.01728(8) Uani d . 1 1
Cl Cl1 0.46392(15) 0.31020(5) 0.25622(8) 0.0288(2) Uani d . 1 1
Cl Cl2 0.71561(15) 0.36489(5) 0.09566(8) 0.0298(2) Uani d . 1 1
Cl Cl3 0.79301(14) 0.19870(5) 0.03755(8) 0.0267(2) Uani d . 1 1
N N1 0.5524(4) 0.15577(16) 0.1970(2) 0.0192(7) Uani d . 1 1
N N2 0.3043(4) 0.19790(16) 0.0101(2) 0.0169(6) Uani d . 1 1
C C1 0.6375(5) 0.1392(2) 0.2964(3) 0.0208(8) Uani d . 1 1
H H1 0.7043 0.1757 0.3412 0.025 Uiso calc R 1 1
C C2 0.6294(6) 0.0693(2) 0.3347(3) 0.0254(9) Uani d . 1 1
H H2 0.6849 0.0589 0.4062 0.031 Uiso calc R 1 1
C C3 0.5419(6) 0.0157(2) 0.2699(3) 0.0242(9) Uani d . 1 1
H H3 0.5452 -0.0329 0.2942 0.029 Uiso calc R 1 1
C C4 0.4462(5) 0.0329(2) 0.1664(3) 0.0202(8) Uani d . 1 1
C C5 0.4463(5) 0.1052(2) 0.1325(3) 0.0181(8) Uani d . 1 1
C C6 0.3448(6) -0.0213(2) 0.0964(3) 0.0231(8) Uani d . 1 1
H H6 0.3502 -0.0706 0.1177 0.028 Uiso calc R 1 1
C C7 0.2421(5) -0.0024(2) 0.0008(3) 0.0215(8) Uani d . 1 1
H H7 0.1793 -0.0389 -0.0454 0.026 Uiso calc R 1 1
C C8 0.2257(6) 0.0713(2) -0.0324(3) 0.0207(8) Uani d . 1 1
C C9 0.3243(5) 0.1264(2) 0.0329(3) 0.0172(7) Uani d . 1 1
C C10 0.1050(6) 0.0947(2) -0.1281(3) 0.0242(9) Uani d . 1 1
H H10 0.0379 0.0600 -0.1762 0.029 Uiso calc R 1 1
C C11 0.0850(5) 0.1657(2) -0.1512(3) 0.0218(8) Uani d . 1 1
H H11 0.0031 0.1811 -0.2150 0.026 Uiso calc R 1 1
C C12 0.1873(5) 0.2179(2) -0.0794(3) 0.0184(8) Uani d . 1 1
C C13 0.1618(6) 0.2962(2) -0.1003(3) 0.0207(8) Uani d . 1 1
C C14 0.1236(5) 0.3241(2) -0.2029(3) 0.0228(9) Uani d . 1 1
H H14 0.1141 0.2919 -0.2606 0.027 Uiso calc R 1 1
C C15 0.0997(6) 0.3976(2) -0.2208(4) 0.0275(9) Uani d . 1 1
H H15 0.0740 0.4157 -0.2906 0.033 Uiso calc R 1 1
C C16 0.1131(6) 0.4453(2) -0.1367(4) 0.0309(10) Uani d . 1 1
H H16 0.0992 0.4960 -0.1486 0.037 Uiso calc R 1 1
C C17 0.1471(6) 0.4177(2) -0.0350(4) 0.0331(11) Uani d . 1 1
H H17 0.1536 0.4498 0.0226 0.040 Uiso calc R 1 1
C C18 0.1713(6) 0.3445(2) -0.0172(3) 0.0238(9) Uani d . 1 1
H H18 0.1948 0.3266 0.0526 0.029 Uiso calc R 1 1

loop_
_atom_site_aniso_label
_atom_site_aniso_U_11
_atom_site_aniso_U_22
_atom_site_aniso_U_33
_atom_site_aniso_U_12
_atom_site_aniso_U_13
_atom_site_aniso_U_23
Au1 0.01965(12) 0.01319(11) 0.01835(12) -0.00284(5) 0.00278(7) -0.00061(5)
Cl1 0.0418(6) 0.0185(5) 0.0295(5) -0.0024(4) 0.0153(4) -0.0055(4)
Cl2 0.0384(6) 0.0174(5) 0.0333(6) -0.0091(4) 0.0075(4) 0.0040(4)
Cl3 0.0268(5) 0.0250(5) 0.0306(5) 0.0003(4) 0.0117(4) -0.0022(4)
N1 0.0229(18) 0.0114(15) 0.0243(18) -0.0009(12) 0.0073(13) -0.0007(13)
N2 0.0147(16) 0.0176(15) 0.0184(16) -0.0015(12) 0.0037(12) 0.0007(12)
C1 0.025(2) 0.0188(19) 0.018(2) 0.0009(14) 0.0025(15) 0.0003(15)
C2 0.029(2) 0.024(2) 0.022(2) 0.0034(16) 0.0037(17) 0.0064(16)
C3 0.027(2) 0.0160(19) 0.030(2) 0.0037(15) 0.0071(17) 0.0054(16)
C4 0.017(2) 0.0158(18) 0.029(2) 0.0009(14) 0.0069(15) 0.0005(16)
C5 0.016(2) 0.0181(19) 0.021(2) 0.0003(14) 0.0044(15) -0.0006(15)
C6 0.027(2) 0.0123(19) 0.032(2) 0.0012(15) 0.0106(17) 0.0015(15)
C7 0.023(2) 0.0128(18) 0.030(2) -0.0046(14) 0.0081(17) -0.0069(16)
C8 0.019(2) 0.021(2) 0.024(2) -0.0015(14) 0.0070(15) -0.0025(16)
C9 0.016(2) 0.0171(18) 0.020(2) -0.0002(13) 0.0063(14) -0.0007(15)
C10 0.023(2) 0.025(2) 0.024(2) -0.0064(16) 0.0036(16) -0.0061(17)
C11 0.017(2) 0.024(2) 0.021(2) -0.0036(15) -0.0008(15) -0.0008(16)
C12 0.014(2) 0.0179(19) 0.022(2) -0.0020(14) 0.0018(15) -0.0016(16)
C13 0.0126(19) 0.020(2) 0.029(2) 0.0001(15) 0.0032(15) 0.0026(16)
C14 0.014(2) 0.024(2) 0.030(2) 0.0014(14) 0.0047(16) 0.0009(17)
C15 0.020(2) 0.026(2) 0.035(2) 0.0022(16) 0.0033(17) 0.0127(18)
C16 0.025(2) 0.017(2) 0.047(3) -0.0030(16) 0.0001(18) 0.007(2)
C17 0.033(3) 0.023(2) 0.039(3) -0.0010(17) -0.002(2) -0.0070(19)
C18 0.021(2) 0.020(2) 0.028(2) 0.0028(15) -0.0016(16) 0.0016(16)

loop_
_atom_type_symbol
_atom_type_description
_atom_type_scat_dispersion_real
_atom_type_scat_dispersion_imag
_atom_type_scat_source
C C 0.0181 0.0091 'International Tables Vol C Tables 4.2.6.8 and 6.1.1.4'
H H 0.0000 0.0000 'International Tables Vol C Tables 4.2.6.8 and 6.1.1.4'
N N 0.0311 0.0180 'International Tables Vol C Tables 4.2.6.8 and 6.1.1.4'
Cl Cl 0.3639 0.7018 'International Tables Vol C Tables 4.2.6.8 and 6.1.1.4'
Au Au -4.4197 7.2980 'International Tables Vol C Tables 4.2.6.8 and 6.1.1.4'

loop_
_geom_angle_atom_site_label_1
_geom_angle_atom_site_label_2
_geom_angle_atom_site_label_3
_geom_angle
_geom_angle_publ_flag
N1 Au1 Cl2 174.89(9) y
N1 Au1 Cl1 89.43(9) y
Cl2 Au1 Cl1 89.90(4) y
N1 Au1 Cl3 89.96(9) y
Cl2 Au1 Cl3 90.38(4) y
Cl1 Au1 Cl3 176.26(4) y
C1 N1 C5 120.7(3) ?
C1 N1 Au1 116.5(2) ?
C5 N1 Au1 122.3(3) ?
C12 N2 C9 118.7(3) ?
N1 C1 C2 121.0(4) ?
N1 C1 H1 119.5 ?
C2 C1 H1 119.5 ?
C3 C2 C1 120.0(4) ?
C3 C2 H2 120.0 ?
C1 C2 H2 120.0 ?
C2 C3 C4 119.5(4) ?
C2 C3 H3 120.3 ?
C4 C3 H3 120.3 ?
C5 C4 C3 118.8(4) ?
C5 C4 C6 119.6(4) ?
C3 C4 C6 121.6(3) ?
N1 C5 C4 119.5(3) ?
N1 C5 C9 120.7(3) ?
C4 C5 C9 119.7(3) ?
C7 C6 C4 120.3(3) ?
C7 C6 H6 119.8 ?
C4 C6 H6 119.8 ?
C6 C7 C8 121.4(4) ?
C6 C7 H7 119.3 ?
C8 C7 H7 119.3 ?
C9 C8 C10 116.0(3) ?
C9 C8 C7 120.4(4) ?
C10 C8 C7 123.4(4) ?
N2 C9 C8 123.6(3) ?
N2 C9 C5 118.3(3) ?
C8 C9 C5 118.0(3) ?
C11 C10 C8 120.5(4) ?
C11 C10 H10 119.8 ?
C8 C10 H10 119.8 ?
C10 C11 C12 119.7(4) ?
C10 C11 H11 120.1 ?
C12 C11 H11 120.1 ?
N2 C12 C11 121.4(4) ?
N2 C12 C13 117.6(3) ?
C11 C12 C13 121.0(3) ?
C18 C13 C14 118.4(4) ?
C18 C13 C12 120.0(3) ?
C14 C13 C12 121.7(3) ?
C15 C14 C13 120.8(4) ?
C15 C14 H14 119.6 ?
C13 C14 H14 119.6 ?
C14 C15 C16 120.2(4) ?
C14 C15 H15 119.9 ?
C16 C15 H15 119.9 ?
C17 C16 C15 119.2(4) ?
C17 C16 H16 120.4 ?
C15 C16 H16 120.4 ?
C18 C17 C16 120.6(4) ?
C18 C17 H17 119.7 ?
C16 C17 H17 119.7 ?
C17 C18 C13 120.9(4) ?
C17 C18 H18 119.6 ?
C13 C18 H18 119.6 ?

loop_
_geom_bond_atom_site_label_1
_geom_bond_atom_site_label_2
_geom_bond_distance
_geom_bond_publ_flag
Au1 N1 2.060(3) y
Au1 Cl2 2.2686(9) y
Au1 Cl1 2.2788(10) y
Au1 Cl3 2.2950(9) y
N1 C1 1.342(5) ?
N1 C5 1.370(5) ?
N2 C12 1.331(5) ?
N2 C9 1.355(5) ?
C1 C2 1.390(5) ?
C1 H1 0.9500 ?
C2 C3 1.361(6) ?
C2 H2 0.9500 ?
C3 C4 1.411(6) ?
C3 H3 0.9500 ?
C4 C5 1.407(5) ?
C4 C6 1.438(5) ?
C5 C9 1.451(5) ?
C6 C7 1.348(6) ?
C6 H6 0.9500 ?
C7 C8 1.425(5) ?
C7 H7 0.9500 ?
C8 C9 1.412(5) ?
C8 C10 1.421(6) ?
C10 C11 1.345(6) ?
C10 H10 0.9500 ?
C11 C12 1.429(5) ?
C11 H11 0.9500 ?
C12 C13 1.475(6) ?
C13 C18 1.394(6) ?
C13 C14 1.405(6) ?
C14 C15 1.382(6) ?
C14 H14 0.9500 ?
C15 C16 1.395(6) ?
C15 H15 0.9500 ?
C16 C17 1.394(7) ?
C16 H16 0.9500 ?
C17 C18 1.376(6) ?
C17 H17 0.9500 ?
C18 H18 0.9500 ?

loop_
_geom_torsion_atom_site_label_1
_geom_torsion_atom_site_label_2
_geom_torsion_atom_site_label_3
_geom_torsion_atom_site_label_4
_geom_torsion
Cl2 Au1 N1 C1 14.8(12)
Cl1 Au1 N1 C1 -67.6(3)
Cl3 Au1 N1 C1 108.7(3)
Cl2 Au1 N1 C5 -157.2(8)
Cl1 Au1 N1 C5 120.3(3)
Cl3 Au1 N1 C5 -63.4(3)
C5 N1 C1 C2 3.6(6)
Au1 N1 C1 C2 -168.6(3)
N1 C1 C2 C3 3.1(6)
C1 C2 C3 C4 -5.2(6)
C2 C3 C4 C5 0.9(6)
C2 C3 C4 C6 -177.3(4)
C1 N1 C5 C4 -8.0(5)
Au1 N1 C5 C4 163.8(3)
C1 N1 C5 C9 167.8(3)
Au1 N1 C5 C9 -20.4(5)
C3 C4 C5 N1 5.7(5)
C6 C4 C5 N1 -176.1(3)
C3 C4 C5 C9 -170.2(3)
C6 C4 C5 C9 8.1(5)
C5 C4 C6 C7 -3.4(6)
C3 C4 C6 C7 174.8(4)
C4 C6 C7 C8 -2.0(6)
C6 C7 C8 C9 2.8(6)
C6 C7 C8 C10 -173.9(4)
C12 N2 C9 C8 -0.9(5)
C12 N2 C9 C5 -177.7(3)
C10 C8 C9 N2 2.0(6)
C7 C8 C9 N2 -174.8(3)
C10 C8 C9 C5 178.8(3)
C7 C8 C9 C5 1.9(5)
N1 C5 C9 N2 -6.1(5)
C4 C5 C9 N2 169.7(3)
N1 C5 C9 C8 177.0(3)
C4 C5 C9 C8 -7.2(5)
C9 C8 C10 C11 -1.8(6)
C7 C8 C10 C11 175.0(4)
C8 C10 C11 C12 0.6(6)
C9 N2 C12 C11 -0.4(5)
C9 N2 C12 C13 177.5(3)
C10 C11 C12 N2 0.6(6)
C10 C11 C12 C13 -177.2(4)
N2 C12 C13 C18 -32.0(5)
C11 C12 C13 C18 145.9(4)
N2 C12 C13 C14 149.3(4)
C11 C12 C13 C14 -32.7(5)
C18 C13 C14 C15 1.2(6)
C12 C13 C14 C15 179.9(3)
C13 C14 C15 C16 -0.1(6)
C14 C15 C16 C17 -1.2(6)
C15 C16 C17 C18 1.4(7)
C16 C17 C18 C13 -0.2(7)
C14 C13 C18 C17 -1.1(6)
C12 C13 C18 C17 -179.7(4)
